data_7708805
loop_
_publ_author_name
'Aleksanyan, Diana V.'
'Churusova, Svetlana G.'
'Brunova, Valentina V.'
'Peregudov, Alexander S.'
'Shakhov, Aleksander M.'
'Rybalkina, Ekaterina Yu.'
'Klemenkova, Zinaida S.'
'Kononova, Elena G.'
'Denisov, Gleb L.'
'Kozlov, Vladimir A.'

_publ_section_title
;
 Mechanochemistry for the synthesis of non-classical N-metalated
 palladium(ii) pincer complexes
;
_journal_name_full 'Dalton Transactions'
_journal_paper_doi 10.1039/D1DT03259C
_journal_year 2021
_chemical_formula_moiety 'C19 H16 Cl N3 O2 Pd S2, C H2 Cl2'
_chemical_formula_sum 'C20 H18 Cl3 N3 O2 Pd S2'
_chemical_formula_weight 609.24
_space_group_crystal_system monoclinic
_space_group_IT_number 14
_space_group_name_Hall '-P 2ybc'
_space_group_name_H-M_alt 'P 1 21/c 1'
_atom_sites_solution_hydrogens geom
_atom_sites_solution_primary dual
_audit_creation_date 2020-04-26
_audit_creation_method
;
Olex2 1.2
(compiled 2018.05.29 svn.r3508 for OlexSys, GUI svn.r5506)
;
_audit_update_record
;
2020-04-26 deposited with the CCDC.	2021-11-01 downloaded from the CCDC.
;
_cell_angle_alpha 90
_cell_angle_beta 116.8300(10)
_cell_angle_gamma 90
_cell_formula_units_Z 4
_cell_length_a 14.1861(11)
_cell_length_b 12.4176(10)
_cell_length_c 13.8527(11)
_cell_measurement_reflns_used 4293
_cell_measurement_temperature 120(2)
_cell_measurement_theta_max 30.39
_cell_measurement_theta_min 2.30
_cell_volume 2177.6(3)
_computing_molecular_graphics 'Olex2 (Dolomanov et al., 2009)'
_computing_publication_material 'Olex2 (Dolomanov et al., 2009)'
_computing_structure_refinement 'XL (Sheldrick, 2008)'
_computing_structure_solution 'ShelXT (Sheldrick, 2015)'
_diffrn_ambient_temperature 120.15
_diffrn_measured_fraction_theta_full 1.000
_diffrn_measured_fraction_theta_max 0.999
_diffrn_measurement_device_type 'Bruker APEX-II CCD'
_diffrn_measurement_method '\f and \w scans'
_diffrn_radiation_monochromator graphite
_diffrn_radiation_type MoK\a
_diffrn_radiation_wavelength 0.71073
_diffrn_reflns_av_R_equivalents 0.0607
_diffrn_reflns_av_unetI/netI 0.0508
_diffrn_reflns_Laue_measured_fraction_full 1.000
_diffrn_reflns_Laue_measured_fraction_max 0.999
_diffrn_reflns_limit_h_max 18
_diffrn_reflns_limit_h_min -18
_diffrn_reflns_limit_k_max 16
_diffrn_reflns_limit_k_min -16
_diffrn_reflns_limit_l_max 18
_diffrn_reflns_limit_l_min -18
_diffrn_reflns_number 23702
_diffrn_reflns_point_group_measured_fraction_full 1.000
_diffrn_reflns_point_group_measured_fraction_max 0.999
_diffrn_reflns_theta_full 25.242
_diffrn_reflns_theta_max 27.999
_diffrn_reflns_theta_min 2.297
_diffrn_standards_number 0
_exptl_absorpt_coefficient_mu 1.437
_exptl_absorpt_correction_T_max 0.7461
_exptl_absorpt_correction_T_min 0.6188
_exptl_absorpt_correction_type multi-scan
_exptl_absorpt_process_details
;
SADABS-2008/1 (Bruker,2008) was used for absorption correction.
wR2(int) was 0.0815 before and 0.0556 after correction.
The Ratio of minimum to maximum transmission is 0.8294.
The \l/2 correction factor is 0.0015.
;
_exptl_crystal_colour yellow
_exptl_crystal_colour_primary yellow
_exptl_crystal_density_diffrn 1.858
_exptl_crystal_description prism
_exptl_crystal_F_000 1216
_exptl_crystal_size_max 0.25
_exptl_crystal_size_mid 0.15
_exptl_crystal_size_min 0.15
_refine_diff_density_max 0.652
_refine_diff_density_min -0.673
_refine_diff_density_rms 0.108
_refine_ls_extinction_method none
_refine_ls_goodness_of_fit_ref 1.025
_refine_ls_hydrogen_treatment constr
_refine_ls_matrix_type full
_refine_ls_number_parameters 280
_refine_ls_number_reflns 5265
_refine_ls_number_restraints 0
_refine_ls_restrained_S_all 1.025
_refine_ls_R_factor_all 0.0522
_refine_ls_R_factor_gt 0.0321
_refine_ls_shift/su_max 0.001
_refine_ls_shift/su_mean 0.000
_refine_ls_structure_factor_coef Fsqd
_refine_ls_weighting_details 'w=1/[\s^2^(Fo^2^)+(0.0246P)^2^] where P=(Fo^2^+2Fc^2^)/3'
_refine_ls_weighting_scheme calc
_refine_ls_wR_factor_gt 0.0596
_refine_ls_wR_factor_ref 0.0660
_reflns_Friedel_coverage 0.000
_reflns_number_gt 4078
_reflns_number_total 5265
_reflns_threshold_expression 'I > 2\s(I)'
_cod_data_source_file d1dt03259c2.cif
_cod_data_source_block 12
_cod_database_code 7708805
_shelxl_version_number 2014/6
_shelx_space_group_comment
;
The symmetry employed for this shelxl refinement is uniquely defined
by the following loop, which should always be used as a source of
symmetry information in preference to the above space-group names.
They are only intended as comments.
;
_shelx_estimated_absorpt_t_max 0.813
_shelx_estimated_absorpt_t_min 0.715
_olex2_refinement_description
;
1. Fixed Uiso
 At 1.2 times of:
  All C(H) groups, All C(H,H) groups
2.a Secondary CH2 refined with riding coordinates:
 C16(H16A,H16B), C17(H17A,H17B), C18(H18A,H18B), C19(H19A,H19B), C1S(H1SA,H1SB)
2.b Aromatic/amide H refined with riding coordinates:
 C3(H3), C4(H4), C5(H5), C6(H6), C9(H9), C10(H10), C11(H11), C12(H12)
;
_olex2_submission_special_instructions 'No special instructions were received'

loop_
_space_group_symop_operation_xyz
'x, y, z'
'-x, y+1/2, -z+1/2'
'-x, -y, -z'
'x, -y-1/2, z-1/2'

loop_
_atom_site_label
_atom_site_type_symbol
_atom_site_fract_x
_atom_site_fract_y
_atom_site_fract_z
_atom_site_U_iso_or_equiv
_atom_site_adp_type
_atom_site_occupancy
_atom_site_site_symmetry_order
_atom_site_calc_flag
_atom_site_refinement_flags_posn
_atom_site_refinement_flags_adp
_atom_site_refinement_flags_occupancy
_atom_site_disorder_assembly
_atom_site_disorder_group
Pd1 Pd 0.29481(2) 0.43889(2) 0.25715(2) 0.01016(6) Uani 1 1 d . . . . .
Cl1 Cl 0.31881(5) 0.49846(6) 0.11098(6) 0.01616(16) Uani 1 1 d . . . . .
S1 S 0.47062(5) 0.42281(6) 0.36671(6) 0.01325(16) Uani 1 1 d . . . . .
S2 S -0.06338(5) 0.42364(6) 0.11990(6) 0.01390(16) Uani 1 1 d . . . . .
O1 O 0.35321(15) 0.32738(16) 0.55642(15) 0.0157(4) Uani 1 1 d . . . . .
O2 O 0.70766(15) 0.20328(17) 0.69901(16) 0.0192(5) Uani 1 1 d . . . . .
N1 N 0.27854(17) 0.41096(19) 0.38969(18) 0.0108(5) Uani 1 1 d . . . . .
N2 N 0.52330(17) 0.26396(19) 0.51058(18) 0.0122(5) Uani 1 1 d . . . . .
N3 N 0.13460(18) 0.41597(18) 0.16974(18) 0.0109(5) Uani 1 1 d . . . . .
C1 C 0.2003(2) 0.4676(2) 0.4049(2) 0.0109(6) Uani 1 1 d . . . . .
C2 C 0.1002(2) 0.4886(2) 0.3164(2) 0.0122(6) Uani 1 1 d . . . . .
C3 C 0.0256(2) 0.5490(2) 0.3344(2) 0.0144(6) Uani 1 1 d . . . . .
H3 H -0.0418 0.5622 0.2755 0.017 Uiso 1 1 calc R . . . .
C4 C 0.0476(2) 0.5894(2) 0.4349(2) 0.0165(7) Uani 1 1 d . . . . .
H4 H -0.0041 0.6294 0.4455 0.020 Uiso 1 1 calc R . . . .
C5 C 0.1471(2) 0.5705(2) 0.5212(2) 0.0172(6) Uani 1 1 d . . . . .
H5 H 0.1637 0.5986 0.5908 0.021 Uiso 1 1 calc R . . . .
C6 C 0.2213(2) 0.5115(2) 0.5058(2) 0.0130(6) Uani 1 1 d . . . . .
H6 H 0.2888 0.5001 0.5653 0.016 Uiso 1 1 calc R . . . .
C7 C 0.0696(2) 0.4446(2) 0.2085(2) 0.0118(6) Uani 1 1 d . . . . .
C8 C 0.0825(2) 0.3669(2) 0.0678(2) 0.0120(6) Uani 1 1 d . . . . .
C9 C 0.1300(2) 0.3164(2) 0.0107(2) 0.0136(6) Uani 1 1 d . . . . .
H9 H 0.2047 0.3129 0.0394 0.016 Uiso 1 1 calc R . . . .
C10 C 0.0653(2) 0.2719(2) -0.0883(2) 0.0147(6) Uani 1 1 d . . . . .
H10 H 0.0960 0.2373 -0.1284 0.018 Uiso 1 1 calc R . . . .
C11 C -0.0448(2) 0.2765(2) -0.1312(2) 0.0161(6) Uani 1 1 d . . . . .
H11 H -0.0872 0.2459 -0.2003 0.019 Uiso 1 1 calc R . . . .
C12 C -0.0930(2) 0.3245(2) -0.0756(2) 0.0145(6) Uani 1 1 d . . . . .
H12 H -0.1678 0.3276 -0.1049 0.017 Uiso 1 1 calc R . . . .
C13 C -0.0276(2) 0.3686(2) 0.0260(2) 0.0131(6) Uani 1 1 d . . . . .
C14 C 0.3547(2) 0.3555(2) 0.4726(2) 0.0117(6) Uani 1 1 d . . . . .
C15 C 0.4526(2) 0.3367(2) 0.4544(2) 0.0115(6) Uani 1 1 d . . . . .
C16 C 0.5177(2) 0.1843(2) 0.5880(2) 0.0168(7) Uani 1 1 d . . . . .
H16A H 0.5252 0.1103 0.5657 0.020 Uiso 1 1 calc R . . . .
H16B H 0.4487 0.1898 0.5894 0.020 Uiso 1 1 calc R . . . .
C17 C 0.6068(2) 0.2087(3) 0.6993(2) 0.0197(7) Uani 1 1 d . . . . .
H17A H 0.5967 0.2816 0.7221 0.024 Uiso 1 1 calc R . . . .
H17B H 0.6049 0.1563 0.7522 0.024 Uiso 1 1 calc R . . . .
C18 C 0.7120(2) 0.2776(3) 0.6233(2) 0.0181(7) Uani 1 1 d . . . . .
H18A H 0.7822 0.2732 0.6244 0.022 Uiso 1 1 calc R . . . .
H18B H 0.7031 0.3516 0.6444 0.022 Uiso 1 1 calc R . . . .
C19 C 0.6263(2) 0.2548(2) 0.5090(2) 0.0159(6) Uani 1 1 d . . . . .
H19A H 0.6307 0.3074 0.4575 0.019 Uiso 1 1 calc R . . . .
H19B H 0.6351 0.1815 0.4861 0.019 Uiso 1 1 calc R . . . .
Cl1S Cl 0.43911(6) 0.41306(6) 0.79680(6) 0.02009(17) Uani 1 1 d . . . . .
Cl2S Cl 0.26364(7) 0.38544(8) 0.84863(7) 0.0314(2) Uani 1 1 d . . . . .
C1S C 0.3115(2) 0.3590(3) 0.7533(2) 0.0218(7) Uani 1 1 d . . . . .
H1SA H 0.3135 0.2803 0.7433 0.026 Uiso 1 1 calc R . . . .
H1SB H 0.2630 0.3911 0.6827 0.026 Uiso 1 1 calc R . . . .

loop_
_atom_site_aniso_label
_atom_site_aniso_U_11
_atom_site_aniso_U_22
_atom_site_aniso_U_33
_atom_site_aniso_U_23
_atom_site_aniso_U_13
_atom_site_aniso_U_12
Pd1 0.00736(10) 0.01273(11) 0.00925(11) 0.00029(9) 0.00274(8) 0.00000(9)
Cl1 0.0133(3) 0.0219(4) 0.0133(4) 0.0021(3) 0.0061(3) -0.0016(3)
S1 0.0084(3) 0.0171(4) 0.0127(4) 0.0025(3) 0.0033(3) 0.0004(3)
S2 0.0085(3) 0.0175(4) 0.0141(4) -0.0008(3) 0.0036(3) 0.0004(3)
O1 0.0154(10) 0.0185(11) 0.0130(11) 0.0024(9) 0.0063(9) 0.0014(9)
O2 0.0120(10) 0.0257(13) 0.0153(11) 0.0043(9) 0.0021(9) 0.0016(9)
N1 0.0086(11) 0.0143(13) 0.0103(12) -0.0007(9) 0.0049(9) 0.0016(9)
N2 0.0102(12) 0.0120(13) 0.0122(12) -0.0006(10) 0.0031(10) -0.0007(10)
N3 0.0112(12) 0.0109(13) 0.0099(12) 0.0015(9) 0.0041(10) 0.0000(10)
C1 0.0103(13) 0.0092(14) 0.0135(14) -0.0003(11) 0.0056(11) -0.0014(11)
C2 0.0122(14) 0.0089(14) 0.0153(15) 0.0005(11) 0.0061(12) -0.0032(12)
C3 0.0117(14) 0.0119(15) 0.0189(16) 0.0026(12) 0.0063(12) 0.0020(12)
C4 0.0174(15) 0.0143(16) 0.0211(17) -0.0023(12) 0.0117(13) 0.0028(12)
C5 0.0213(16) 0.0149(16) 0.0177(16) -0.0027(13) 0.0109(13) -0.0014(13)
C6 0.0141(14) 0.0114(14) 0.0126(15) 0.0005(12) 0.0052(12) -0.0017(12)
C7 0.0118(13) 0.0096(14) 0.0123(14) 0.0031(12) 0.0039(11) 0.0012(12)
C8 0.0115(14) 0.0107(14) 0.0107(14) 0.0026(11) 0.0021(11) -0.0006(12)
C9 0.0121(14) 0.0116(15) 0.0162(15) 0.0010(12) 0.0055(12) 0.0006(12)
C10 0.0201(16) 0.0108(15) 0.0122(15) 0.0004(12) 0.0065(12) 0.0013(12)
C11 0.0178(15) 0.0141(15) 0.0105(15) 0.0009(12) 0.0012(12) -0.0019(13)
C12 0.0091(13) 0.0147(15) 0.0142(15) 0.0032(12) 0.0006(11) 0.0001(12)
C13 0.0143(14) 0.0090(14) 0.0146(15) 0.0026(11) 0.0053(12) 0.0019(12)
C14 0.0107(14) 0.0091(14) 0.0133(15) -0.0033(11) 0.0037(12) -0.0020(11)
C15 0.0084(13) 0.0138(15) 0.0085(14) -0.0038(11) 0.0005(11) -0.0032(12)
C16 0.0137(14) 0.0149(16) 0.0206(16) 0.0043(13) 0.0067(13) 0.0003(13)
C17 0.0182(16) 0.0227(18) 0.0174(17) 0.0040(13) 0.0074(13) 0.0021(14)
C18 0.0116(14) 0.0220(17) 0.0180(16) 0.0021(13) 0.0041(12) -0.0004(13)
C19 0.0103(14) 0.0199(16) 0.0166(16) 0.0039(13) 0.0052(12) 0.0039(12)
Cl1S 0.0173(4) 0.0230(4) 0.0191(4) -0.0008(3) 0.0075(3) -0.0035(3)
Cl2S 0.0231(4) 0.0445(6) 0.0319(5) 0.0109(4) 0.0172(4) 0.0084(4)
C1S 0.0170(16) 0.0264(18) 0.0186(17) 0.0043(14) 0.0051(13) -0.0035(14)

loop_
_atom_type_symbol
_atom_type_description
_atom_type_scat_dispersion_real
_atom_type_scat_dispersion_imag
_atom_type_scat_source
C C 0.0033 0.0016 'International Tables Vol C Tables 4.2.6.8 and 6.1.1.4'
H H 0.0000 0.0000 'International Tables Vol C Tables 4.2.6.8 and 6.1.1.4'
Cl Cl 0.1484 0.1585 'International Tables Vol C Tables 4.2.6.8 and 6.1.1.4'
N N 0.0061 0.0033 'International Tables Vol C Tables 4.2.6.8 and 6.1.1.4'
O O 0.0106 0.0060 'International Tables Vol C Tables 4.2.6.8 and 6.1.1.4'
Pd Pd -0.9988 1.0072 'International Tables Vol C Tables 4.2.6.8 and 6.1.1.4'
S S 0.1246 0.1234 'International Tables Vol C Tables 4.2.6.8 and 6.1.1.4'

loop_
_geom_angle_atom_site_label_1
_geom_angle_atom_site_label_2
_geom_angle_atom_site_label_3
_geom_angle
_geom_angle_site_symmetry_1
_geom_angle_site_symmetry_3
_geom_angle_publ_flag
S1 Pd1 Cl1 93.55(3) . . ?
N1 Pd1 Cl1 171.30(7) . . ?
N1 Pd1 S1 85.26(7) . . ?
N1 Pd1 N3 87.78(9) . . ?
N3 Pd1 Cl1 95.09(7) . . ?
N3 Pd1 S1 166.15(6) . . ?
C15 S1 Pd1 93.35(9) . . ?
C13 S2 C7 89.82(13) . . ?
C18 O2 C17 110.4(2) . . ?
C1 N1 Pd1 118.75(18) . . ?
C14 N1 Pd1 119.46(19) . . ?
C14 N1 C1 120.5(2) . . ?
C15 N2 C16 127.6(2) . . ?
C15 N2 C19 122.8(2) . . ?
C19 N2 C16 109.6(2) . . ?
C7 N3 Pd1 121.12(19) . . ?
C7 N3 C8 112.5(2) . . ?
C8 N3 Pd1 126.35(19) . . ?
N1 C1 C2 120.7(2) . . ?
C6 C1 N1 121.1(2) . . ?
C6 C1 C2 118.0(3) . . ?
C1 C2 C7 122.3(3) . . ?
C3 C2 C1 118.9(3) . . ?
C3 C2 C7 118.7(2) . . ?
C2 C3 H3 119.1 . . ?
C4 C3 C2 121.9(3) . . ?
C4 C3 H3 119.1 . . ?
C3 C4 H4 120.5 . . ?
C3 C4 C5 118.9(3) . . ?
C5 C4 H4 120.5 . . ?
C4 C5 H5 119.8 . . ?
C6 C5 C4 120.4(3) . . ?
C6 C5 H5 119.8 . . ?
C1 C6 H6 119.1 . . ?
C5 C6 C1 121.9(3) . . ?
C5 C6 H6 119.1 . . ?
N3 C7 S2 114.2(2) . . ?
N3 C7 C2 125.6(2) . . ?
C2 C7 S2 120.2(2) . . ?
C9 C8 N3 126.5(2) . . ?
C9 C8 C13 120.4(3) . . ?
C13 C8 N3 113.1(3) . . ?
C8 C9 H9 121.0 . . ?
C10 C9 C8 118.0(3) . . ?
C10 C9 H9 121.0 . . ?
C9 C10 H10 119.3 . . ?
C9 C10 C11 121.4(3) . . ?
C11 C10 H10 119.3 . . ?
C10 C11 H11 119.3 . . ?
C12 C11 C10 121.4(3) . . ?
C12 C11 H11 119.3 . . ?
C11 C12 H12 121.3 . . ?
C11 C12 C13 117.5(3) . . ?
C13 C12 H12 121.3 . . ?
C8 C13 S2 110.2(2) . . ?
C8 C13 C12 121.2(3) . . ?
C12 C13 S2 128.5(2) . . ?
O1 C14 N1 126.9(3) . . ?
O1 C14 C15 121.1(2) . . ?
N1 C14 C15 111.9(2) . . ?
N2 C15 S1 121.9(2) . . ?
N2 C15 C14 120.9(3) . . ?
C14 C15 S1 117.0(2) . . ?
N2 C16 H16A 110.1 . . ?
N2 C16 H16B 110.1 . . ?
N2 C16 C17 108.0(2) . . ?
H16A C16 H16B 108.4 . . ?
C17 C16 H16A 110.1 . . ?
C17 C16 H16B 110.1 . . ?
O2 C17 C16 111.2(2) . . ?
O2 C17 H17A 109.4 . . ?
O2 C17 H17B 109.4 . . ?
C16 C17 H17A 109.4 . . ?
C16 C17 H17B 109.4 . . ?
H17A C17 H17B 108.0 . . ?
O2 C18 H18A 109.3 . . ?
O2 C18 H18B 109.3 . . ?
O2 C18 C19 111.5(2) . . ?
H18A C18 H18B 108.0 . . ?
C19 C18 H18A 109.3 . . ?
C19 C18 H18B 109.3 . . ?
N2 C19 C18 107.5(2) . . ?
N2 C19 H19A 110.2 . . ?
N2 C19 H19B 110.2 . . ?
C18 C19 H19A 110.2 . . ?
C18 C19 H19B 110.2 . . ?
H19A C19 H19B 108.5 . . ?
Cl1S C1S Cl2S 110.82(17) . . ?
Cl1S C1S H1SA 109.5 . . ?
Cl1S C1S H1SB 109.5 . . ?
Cl2S C1S H1SA 109.5 . . ?
Cl2S C1S H1SB 109.5 . . ?
H1SA C1S H1SB 108.1 . . ?

loop_
_geom_bond_atom_site_label_1
_geom_bond_atom_site_label_2
_geom_bond_distance
_geom_bond_site_symmetry_2
_geom_bond_publ_flag
Pd1 Cl1 2.3205(7) . ?
Pd1 S1 2.2687(7) . ?
Pd1 N1 1.982(2) . ?
Pd1 N3 2.056(2) . ?
S1 C15 1.722(3) . ?
S2 C7 1.745(3) . ?
S2 C13 1.735(3) . ?
O1 C14 1.222(3) . ?
O2 C17 1.434(3) . ?
O2 C18 1.419(3) . ?
N1 C1 1.408(3) . ?
N1 C14 1.356(3) . ?
N2 C15 1.312(3) . ?
N2 C16 1.487(4) . ?
N2 C19 1.475(4) . ?
N3 C7 1.308(4) . ?
N3 C8 1.404(3) . ?
C1 C2 1.419(4) . ?
C1 C6 1.401(4) . ?
C2 C3 1.408(4) . ?
C2 C7 1.461(4) . ?
C3 H3 0.9500 . ?
C3 C4 1.377(4) . ?
C4 H4 0.9500 . ?
C4 C5 1.398(4) . ?
C5 H5 0.9500 . ?
C5 C6 1.376(4) . ?
C6 H6 0.9500 . ?
C8 C9 1.397(4) . ?
C8 C13 1.400(4) . ?
C9 H9 0.9500 . ?
C9 C10 1.376(4) . ?
C10 H10 0.9500 . ?
C10 C11 1.399(4) . ?
C11 H11 0.9500 . ?
C11 C12 1.375(4) . ?
C12 H12 0.9500 . ?
C12 C13 1.401(4) . ?
C14 C15 1.537(4) . ?
C16 H16A 0.9900 . ?
C16 H16B 0.9900 . ?
C16 C17 1.519(4) . ?
C17 H17A 0.9900 . ?
C17 H17B 0.9900 . ?
C18 H18A 0.9900 . ?
C18 H18B 0.9900 . ?
C18 C19 1.526(4) . ?
C19 H19A 0.9900 . ?
C19 H19B 0.9900 . ?
Cl1S C1S 1.763(3) . ?
Cl2S C1S 1.767(3) . ?
C1S H1SA 0.9900 . ?
C1S H1SB 0.9900 . ?

loop_
_geom_torsion_atom_site_label_1
_geom_torsion_atom_site_label_2
_geom_torsion_atom_site_label_3
_geom_torsion_atom_site_label_4
_geom_torsion
_geom_torsion_site_symmetry_1
_geom_torsion_site_symmetry_2
_geom_torsion_site_symmetry_3
_geom_torsion_site_symmetry_4
_geom_torsion_publ_flag
Pd1 S1 C15 N2 151.1(2) . . . . ?
Pd1 S1 C15 C14 -34.6(2) . . . . ?
Pd1 N1 C1 C2 38.6(3) . . . . ?
Pd1 N1 C1 C6 -136.7(2) . . . . ?
Pd1 N1 C14 O1 -175.9(2) . . . . ?
Pd1 N1 C14 C15 8.4(3) . . . . ?
Pd1 N3 C7 S2 177.44(12) . . . . ?
Pd1 N3 C7 C2 -3.7(4) . . . . ?
Pd1 N3 C8 C9 5.9(4) . . . . ?
Pd1 N3 C8 C13 -176.51(18) . . . . ?
O1 C14 C15 S1 -153.9(2) . . . . ?
O1 C14 C15 N2 20.5(4) . . . . ?
O2 C18 C19 N2 59.9(3) . . . . ?
N1 C1 C2 C3 -177.6(3) . . . . ?
N1 C1 C2 C7 6.0(4) . . . . ?
N1 C1 C6 C5 177.5(3) . . . . ?
N1 C14 C15 S1 22.1(3) . . . . ?
N1 C14 C15 N2 -163.5(2) . . . . ?
N2 C16 C17 O2 -58.7(3) . . . . ?
N3 C8 C9 C10 179.4(3) . . . . ?
N3 C8 C13 S2 -4.1(3) . . . . ?
N3 C8 C13 C12 179.3(2) . . . . ?
C1 N1 C14 O1 17.4(4) . . . . ?
C1 N1 C14 C15 -158.4(2) . . . . ?
C1 C2 C3 C4 1.0(4) . . . . ?
C1 C2 C7 S2 153.5(2) . . . . ?
C1 C2 C7 N3 -25.3(4) . . . . ?
C2 C1 C6 C5 2.1(4) . . . . ?
C2 C3 C4 C5 0.6(4) . . . . ?
C3 C2 C7 S2 -22.9(4) . . . . ?
C3 C2 C7 N3 158.4(3) . . . . ?
C3 C4 C5 C6 -0.8(4) . . . . ?
C4 C5 C6 C1 -0.6(4) . . . . ?
C6 C1 C2 C3 -2.2(4) . . . . ?
C6 C1 C2 C7 -178.6(3) . . . . ?
C7 S2 C13 C8 1.3(2) . . . . ?
C7 S2 C13 C12 177.7(3) . . . . ?
C7 N3 C8 C9 -172.0(3) . . . . ?
C7 N3 C8 C13 5.6(3) . . . . ?
C7 C2 C3 C4 177.4(3) . . . . ?
C8 N3 C7 S2 -4.6(3) . . . . ?
C8 N3 C7 C2 174.3(3) . . . . ?
C8 C9 C10 C11 -0.1(4) . . . . ?
C9 C8 C13 S2 173.7(2) . . . . ?
C9 C8 C13 C12 -3.0(4) . . . . ?
C9 C10 C11 C12 -0.9(5) . . . . ?
C10 C11 C12 C13 -0.1(4) . . . . ?
C11 C12 C13 S2 -174.0(2) . . . . ?
C11 C12 C13 C8 2.0(4) . . . . ?
C13 S2 C7 N3 1.9(2) . . . . ?
C13 S2 C7 C2 -177.0(2) . . . . ?
C13 C8 C9 C10 2.0(4) . . . . ?
C14 N1 C1 C2 -154.6(3) . . . . ?
C14 N1 C1 C6 30.2(4) . . . . ?
C15 N2 C16 C17 -116.8(3) . . . . ?
C15 N2 C19 C18 116.9(3) . . . . ?
C16 N2 C15 S1 -179.4(2) . . . . ?
C16 N2 C15 C14 6.4(4) . . . . ?
C16 N2 C19 C18 -60.0(3) . . . . ?
C17 O2 C18 C19 -59.3(3) . . . . ?
C18 O2 C17 C16 58.8(3) . . . . ?
C19 N2 C15 S1 4.2(4) . . . . ?
C19 N2 C15 C14 -169.9(2) . . . . ?
C19 N2 C16 C17 59.9(3) . . . . ?
